data_1552875
loop_
_publ_author_name
'Schwarz, Christopher'
'Handelmann, Jens'
'Baier, Daniel M.'
'Ouissa, Alina'
'Gessner, Viktoria H.'

_publ_section_title
;
 Mono- and Diylide-substituted Phosphines (YPhos): Impact of the Ligand
 Properties on the Catalytic Activity in Gold(I)-Catalysed Hydroaminations
;
_journal_name_full 'Catalysis Science &amp; Technology'
_journal_paper_doi 10.1039/C9CY01861A
_journal_year 2019
_chemical_formula_moiety '2(C46 H41 N2 P3), 5(C H2 Cl2)'
_chemical_formula_sum 'C97 H92 Cl10 N4 P6'
_chemical_formula_weight 1854.06
_space_group_crystal_system triclinic
_space_group_IT_number 2
_space_group_name_Hall '-P 1'
_space_group_name_H-M_alt 'P -1'
_atom_sites_solution_hydrogens geom
_audit_creation_method SHELXL-2018/3
_audit_update_record
;
2019-07-26 deposited with the CCDC.	2019-10-14 downloaded from the CCDC.
;
_cell_angle_alpha 103.947(12)
_cell_angle_beta 99.881(9)
_cell_angle_gamma 100.687(11)
_cell_formula_units_Z 1
_cell_length_a 10.2673(11)
_cell_length_b 12.110(2)
_cell_length_c 19.820(2)
_cell_measurement_reflns_used 7666
_cell_measurement_temperature 100(2)
_cell_measurement_theta_max 73.9800
_cell_measurement_theta_min 3.9000
_cell_volume 2289.0(5)
_computing_cell_refinement 'CrysAlisPro 1.171.38.46 (Rigaku OD, 2015)'
_computing_data_collection 'CrysAlisPro 1.171.38.46 (Rigaku OD, 2015)'
_computing_data_reduction 'CrysAlisPro 1.171.38.46 (Rigaku OD, 2015)'
_computing_molecular_graphics 'SHELXL-2018 (Sheldrick, 2018)'
_computing_structure_refinement 'SHELXL-2018/3 (Sheldrick, 2018)'
_computing_structure_solution 'SHELXT-2014/5 (Sheldrick, 2014)'
_diffrn_ambient_temperature 100(2)
_diffrn_detector 'CCD plate'
_diffrn_detector_area_resol_mean 10.4409
_diffrn_detector_type Atlas
_diffrn_measured_fraction_theta_full 0.998
_diffrn_measured_fraction_theta_max 0.993
_diffrn_measurement_device 'four-circle diffractometer'
_diffrn_measurement_device_type 'SuperNova, Single source at offset, Atlas'
_diffrn_measurement_method '\w scans'
_diffrn_radiation_monochromator mirror
_diffrn_radiation_probe x-ray
_diffrn_radiation_type CuK\a
_diffrn_radiation_wavelength 1.54184
_diffrn_reflns_av_R_equivalents 0.0267
_diffrn_reflns_av_unetI/netI 0.0396
_diffrn_reflns_Laue_measured_fraction_full 0.998
_diffrn_reflns_Laue_measured_fraction_max 0.993
_diffrn_reflns_limit_h_max 9
_diffrn_reflns_limit_h_min -12
_diffrn_reflns_limit_k_max 14
_diffrn_reflns_limit_k_min -13
_diffrn_reflns_limit_l_max 24
_diffrn_reflns_limit_l_min -23
_diffrn_reflns_number 15578
_diffrn_reflns_point_group_measured_fraction_full 0.998
_diffrn_reflns_point_group_measured_fraction_max 0.993
_diffrn_reflns_theta_full 67.684
_diffrn_reflns_theta_max 69.976
_diffrn_reflns_theta_min 3.872
_diffrn_source 'micro-focus sealed X-ray tube'
_diffrn_source_type 'SuperNova (Cu) X-ray Source'
_exptl_absorpt_coefficient_mu 4.157
_exptl_absorpt_correction_T_max 1.000
_exptl_absorpt_correction_T_min 0.814
_exptl_absorpt_correction_type gaussian
_exptl_absorpt_process_details
;
CrysAlisPro 1.171.38.46 (Rigaku Oxford Diffraction, 2015)
Numerical absorption correction based on gaussian integration over
			a multifaceted crystal model
Empirical absorption correction using spherical harmonics,
 implemented in SCALE3 ABSPACK scaling algorithm.
;
_exptl_crystal_colour colourless
_exptl_crystal_density_diffrn 1.345
_exptl_crystal_description block
_exptl_crystal_F_000 962
_exptl_crystal_size_max 0.143
_exptl_crystal_size_mid 0.103
_exptl_crystal_size_min 0.031
_refine_diff_density_max 0.717
_refine_diff_density_min -0.586
_refine_diff_density_rms 0.054
_refine_ls_extinction_method none
_refine_ls_goodness_of_fit_ref 1.033
_refine_ls_hydrogen_treatment constr
_refine_ls_matrix_type full
_refine_ls_number_parameters 560
_refine_ls_number_reflns 8610
_refine_ls_number_restraints 0
_refine_ls_restrained_S_all 1.033
_refine_ls_R_factor_all 0.0452
_refine_ls_R_factor_gt 0.0366
_refine_ls_shift/su_max 0.001
_refine_ls_shift/su_mean 0.000
_refine_ls_structure_factor_coef Fsqd
_refine_ls_weighting_details 'w=1/[\s^2^(Fo^2^)+(0.0462P)^2^+0.9863P] where P=(Fo^2^+2Fc^2^)/3'
_refine_ls_weighting_scheme calc
_refine_ls_wR_factor_gt 0.0913
_refine_ls_wR_factor_ref 0.0966
_reflns_Friedel_coverage 0.000
_reflns_number_gt 7415
_reflns_number_total 8610
_reflns_threshold_expression 'I > 2\s(I)'
_cod_data_source_file c9cy01861a2.cif
_cod_data_source_block CS013
_cod_database_code 1552875
_shelx_shelxl_version_number 2018/3
_shelx_space_group_comment
;
The symmetry employed for this shelxl refinement is uniquely defined
by the following loop, which should always be used as a source of
symmetry information in preference to the above space-group names.
They are only intended as comments.
;

loop_
_space_group_symop_operation_xyz
'x, y, z'
'-x, -y, -z'

loop_
_atom_site_label
_atom_site_type_symbol
_atom_site_fract_x
_atom_site_fract_y
_atom_site_fract_z
_atom_site_U_iso_or_equiv
_atom_site_adp_type
_atom_site_occupancy
_atom_site_site_symmetry_order
_atom_site_calc_flag
_atom_site_refinement_flags_posn
_atom_site_refinement_flags_adp
_atom_site_refinement_flags_occupancy
_atom_site_disorder_assembly
_atom_site_disorder_group
P1 P 0.60355(4) 0.62924(4) 0.25189(2) 0.01348(10) Uani 1 1 d . . . . .
P2 P 0.69270(4) 0.78774(4) 0.40543(2) 0.01497(10) Uani 1 1 d . . . . .
P3 P 0.58009(4) 0.76083(4) 0.13925(2) 0.01304(10) Uani 1 1 d . . . . .
N1 N 0.33588(16) 0.61539(15) 0.36431(9) 0.0243(3) Uani 1 1 d . . . . .
N2 N 0.24708(18) 0.6641(2) 0.18188(12) 0.0371(5) Uani 1 1 d . . . . .
C1 C 0.56868(17) 0.68630(15) 0.33835(9) 0.0157(3) Uani 1 1 d . . . . .
C2 C 0.44113(18) 0.64944(15) 0.35291(9) 0.0179(3) Uani 1 1 d . . . . .
C3 C 0.71525(19) 0.74436(17) 0.48781(10) 0.0207(4) Uani 1 1 d . . . . .
C4 C 0.6603(3) 0.6296(2) 0.48506(12) 0.0429(6) Uani 1 1 d . . . . .
H4 H 0.610139 0.575728 0.440896 0.051 Uiso 1 1 calc R U . . .
C5 C 0.6779(3) 0.5925(3) 0.54671(14) 0.0537(8) Uani 1 1 d . . . . .
H5 H 0.640139 0.513523 0.544374 0.064 Uiso 1 1 calc R U . . .
C6 C 0.7501(3) 0.6705(2) 0.61106(12) 0.0419(6) Uani 1 1 d . . . . .
H6 H 0.760785 0.645678 0.653223 0.050 Uiso 1 1 calc R U . . .
C7 C 0.8066(3) 0.7839(2) 0.61399(11) 0.0362(5) Uani 1 1 d . . . . .
H7 H 0.857490 0.837168 0.658215 0.043 Uiso 1 1 calc R U . . .
C8 C 0.7900(2) 0.82182(19) 0.55289(11) 0.0284(4) Uani 1 1 d . . . . .
H8 H 0.829682 0.900550 0.555486 0.034 Uiso 1 1 calc R U . . .
C9 C 0.85323(17) 0.79916(16) 0.37933(9) 0.0185(3) Uani 1 1 d . . . . .
C10 C 0.9194(2) 0.70904(18) 0.38206(12) 0.0291(4) Uani 1 1 d . . . . .
H10 H 0.884425 0.648602 0.401637 0.035 Uiso 1 1 calc R U . . .
C11 C 1.0366(2) 0.7080(2) 0.35602(13) 0.0345(5) Uani 1 1 d . . . . .
H11 H 1.082268 0.647094 0.358277 0.041 Uiso 1 1 calc R U . . .
C12 C 1.0873(2) 0.7953(2) 0.32682(12) 0.0331(5) Uani 1 1 d . . . . .
H12 H 1.166548 0.793516 0.308302 0.040 Uiso 1 1 calc R U . . .
C13 C 1.0220(2) 0.8853(2) 0.32470(11) 0.0289(4) Uani 1 1 d . . . . .
H13 H 1.057210 0.945594 0.305055 0.035 Uiso 1 1 calc R U . . .
C14 C 0.90493(19) 0.88795(17) 0.35119(10) 0.0222(4) Uani 1 1 d . . . . .
H14 H 0.860839 0.950068 0.349997 0.027 Uiso 1 1 calc R U . . .
C15 C 0.65769(19) 0.93220(16) 0.42746(9) 0.0191(4) Uani 1 1 d . . . . .
C16 C 0.5255(2) 0.94029(17) 0.40133(10) 0.0218(4) Uani 1 1 d . . . . .
H16 H 0.459351 0.872053 0.372444 0.026 Uiso 1 1 calc R U . . .
C17 C 0.4901(2) 1.0477(2) 0.41731(12) 0.0298(4) Uani 1 1 d . . . . .
H17 H 0.400185 1.052610 0.399173 0.036 Uiso 1 1 calc R U . . .
C18 C 0.5862(3) 1.14746(19) 0.45971(11) 0.0336(5) Uani 1 1 d . . . . .
H18 H 0.562044 1.220672 0.470938 0.040 Uiso 1 1 calc R U . . .
C19 C 0.7169(3) 1.14009(19) 0.48552(11) 0.0348(5) Uani 1 1 d . . . . .
H19 H 0.782522 1.208728 0.514385 0.042 Uiso 1 1 calc R U . . .
C20 C 0.7542(2) 1.03358(18) 0.46992(10) 0.0273(4) Uani 1 1 d . . . . .
H20 H 0.844596 1.029662 0.487964 0.033 Uiso 1 1 calc R U . . .
C21 C 0.50055(17) 0.68153(15) 0.18789(9) 0.0156(3) Uani 1 1 d . . . . .
C22 C 0.36212(19) 0.67304(17) 0.18363(10) 0.0206(4) Uani 1 1 d . . . . .
C23 C 0.45227(17) 0.77869(16) 0.06982(9) 0.0155(3) Uani 1 1 d . . . . .
C24 C 0.44796(18) 0.88911(16) 0.06125(9) 0.0182(3) Uani 1 1 d . . . . .
H24 H 0.513228 0.956632 0.091742 0.022 Uiso 1 1 calc R U . . .
C25 C 0.3478(2) 0.90008(18) 0.00790(10) 0.0234(4) Uani 1 1 d . . . . .
H25 H 0.344325 0.975284 0.002279 0.028 Uiso 1 1 calc R U . . .
C26 C 0.25299(19) 0.80159(19) -0.03704(10) 0.0242(4) Uani 1 1 d . . . . .
H26 H 0.185074 0.809314 -0.073556 0.029 Uiso 1 1 calc R U . . .
C27 C 0.25741(19) 0.69163(18) -0.02864(10) 0.0230(4) Uani 1 1 d . . . . .
H27 H 0.192405 0.624275 -0.059514 0.028 Uiso 1 1 calc R U . . .
C28 C 0.35650(18) 0.67962(16) 0.02472(10) 0.0198(4) Uani 1 1 d . . . . .
H28 H 0.358998 0.604324 0.030453 0.024 Uiso 1 1 calc R U . . .
C29 C 0.67717(17) 0.90730(15) 0.19058(9) 0.0158(3) Uani 1 1 d . . . . .
C30 C 0.63402(18) 0.96397(16) 0.24931(10) 0.0185(3) Uani 1 1 d . . . . .
H30 H 0.555701 0.926084 0.261701 0.022 Uiso 1 1 calc R U . . .
C31 C 0.7056(2) 1.07651(16) 0.29014(10) 0.0225(4) Uani 1 1 d . . . . .
H31 H 0.676164 1.115324 0.330357 0.027 Uiso 1 1 calc R U . . .
C32 C 0.8196(2) 1.13156(17) 0.27198(11) 0.0256(4) Uani 1 1 d . . . . .
H32 H 0.868619 1.208042 0.299979 0.031 Uiso 1 1 calc R U . . .
C33 C 0.8627(2) 1.07559(18) 0.21307(11) 0.0267(4) Uani 1 1 d . . . . .
H33 H 0.940887 1.113929 0.200786 0.032 Uiso 1 1 calc R U . . .
C34 C 0.79173(19) 0.96357(17) 0.17202(10) 0.0214(4) Uani 1 1 d . . . . .
H34 H 0.820895 0.925396 0.131527 0.026 Uiso 1 1 calc R U . . .
C35 C 0.70324(17) 0.69696(15) 0.09779(10) 0.0164(3) Uani 1 1 d . . . . .
C36 C 0.81935(19) 0.68245(17) 0.14006(11) 0.0232(4) Uani 1 1 d . . . . .
H36 H 0.829630 0.699121 0.190302 0.028 Uiso 1 1 calc R U . . .
C37 C 0.9193(2) 0.64369(18) 0.10848(12) 0.0279(4) Uani 1 1 d . . . . .
H37 H 0.998025 0.633597 0.137116 0.033 Uiso 1 1 calc R U . . .
C38 C 0.9047(2) 0.61964(18) 0.03514(13) 0.0295(4) Uani 1 1 d . . . . .
H38 H 0.974330 0.594734 0.013840 0.035 Uiso 1 1 calc R U . . .
C39 C 0.7891(2) 0.6318(2) -0.00712(12) 0.0328(5) Uani 1 1 d . . . . .
H39 H 0.778478 0.613750 -0.057422 0.039 Uiso 1 1 calc R U . . .
C40 C 0.6886(2) 0.67049(18) 0.02434(11) 0.0245(4) Uani 1 1 d . . . . .
H40 H 0.609214 0.678887 -0.004653 0.029 Uiso 1 1 calc R U . . .
C41 C 0.51108(17) 0.47284(15) 0.22760(9) 0.0155(3) Uani 1 1 d . . . . .
H41 H 0.411676 0.468075 0.223713 0.019 Uiso 1 1 calc R U . . .
C42 C 0.53323(19) 0.41034(16) 0.15477(9) 0.0185(3) Uani 1 1 d . . . . .
H42A H 0.491846 0.444280 0.118111 0.022 Uiso 1 1 calc R U . . .
H42B H 0.632104 0.424192 0.156763 0.022 Uiso 1 1 calc R U . . .
C43 C 0.4714(2) 0.27825(16) 0.13277(10) 0.0215(4) Uani 1 1 d . . . . .
H43A H 0.371125 0.263738 0.125260 0.026 Uiso 1 1 calc R U . . .
H43B H 0.493157 0.241265 0.087135 0.026 Uiso 1 1 calc R U . . .
C44 C 0.5263(2) 0.22313(17) 0.18986(11) 0.0251(4) Uani 1 1 d . . . . .
H44A H 0.625486 0.231482 0.194478 0.030 Uiso 1 1 calc R U . . .
H44B H 0.482004 0.138518 0.175556 0.030 Uiso 1 1 calc R U . . .
C45 C 0.4990(2) 0.28257(17) 0.26164(11) 0.0244(4) Uani 1 1 d . . . . .
H45A H 0.537602 0.247525 0.298399 0.029 Uiso 1 1 calc R U . . .
H45B H 0.399608 0.268886 0.257827 0.029 Uiso 1 1 calc R U . . .
C46 C 0.5622(2) 0.41460(16) 0.28454(10) 0.0204(4) Uani 1 1 d . . . . .
H46A H 0.662506 0.428217 0.293067 0.024 Uiso 1 1 calc R U . . .
H46B H 0.539132 0.451051 0.329907 0.024 Uiso 1 1 calc R U . . .
Cl1A_1 Cl 0.1219(5) 0.3125(4) 0.1837(2) 0.0340(6) Uani 0.81(3) 1 d . . P A 1
Cl2A_1 Cl -0.0898(3) 0.4255(3) 0.22851(12) 0.0350(6) Uani 0.81(3) 1 d . . P A 1
Cl1B_1 Cl 0.110(3) 0.322(2) 0.1739(19) 0.060(5) Uani 0.19(3) 1 d . . P A 2
Cl2B_1 Cl -0.076(3) 0.4178(15) 0.245(3) 0.065(5) Uani 0.19(3) 1 d . . P A 2
C1_1 C 0.0822(2) 0.44584(19) 0.22495(14) 0.0339(5) Uani 1 1 d . . . . .
H1AA_1 H 0.139459 0.478652 0.274011 0.041 Uiso 0.81(3) 1 calc R U P A 1
H1AB_1 H 0.103775 0.503096 0.197901 0.041 Uiso 0.81(3) 1 calc R U P A 1
H1BA_1 H 0.086956 0.506199 0.198913 0.041 Uiso 0.19(3) 1 calc R U P A 2
H1BB_1 H 0.153918 0.476518 0.269607 0.041 Uiso 0.19(3) 1 calc R U P A 2
Cl1_2 Cl 0.09141(9) 0.98927(8) 0.09145(5) 0.0634(2) Uani 1 1 d . . . . .
Cl2_2 Cl 0.26972(7) 0.99764(7) 0.22542(4) 0.0592(2) Uani 1 1 d . . . . .
C1_2 C 0.1540(3) 0.9074(2) 0.14663(15) 0.0428(6) Uani 1 1 d . . . . .
H1A_2 H 0.076705 0.860874 0.159304 0.051 Uiso 1 1 calc R U . . .
H1B_2 H 0.199712 0.852037 0.119954 0.051 Uiso 1 1 calc R U . . .
Cl1_3 Cl 0.1518(3) 0.59075(15) 0.57606(10) 0.0802(6) Uani 0.5 1 d . . P B -1
Cl2_3 Cl -0.0546(3) 0.42519(17) 0.45634(13) 0.0794(5) Uani 0.5 1 d . . P B -1
C1_3 C 0.0618(14) 0.5579(10) 0.4917(7) 0.132(6) Uani 0.5 1 d . . P B -1
H1A_3 H 0.127255 0.562091 0.460610 0.159 Uiso 0.5 1 calc R U P B -1
H1B_3 H 0.012453 0.620064 0.488683 0.159 Uiso 0.5 1 calc R U P B -1

loop_
_atom_site_aniso_label
_atom_site_aniso_U_11
_atom_site_aniso_U_22
_atom_site_aniso_U_33
_atom_site_aniso_U_23
_atom_site_aniso_U_13
_atom_site_aniso_U_12
P1 0.0130(2) 0.0153(2) 0.01217(19) 0.00457(15) 0.00199(15) 0.00340(15)
P2 0.0156(2) 0.0157(2) 0.0125(2) 0.00340(16) 0.00136(15) 0.00332(16)
P3 0.01264(19) 0.0142(2) 0.01225(19) 0.00430(15) 0.00227(15) 0.00282(15)
N1 0.0208(8) 0.0273(8) 0.0250(8) 0.0078(7) 0.0073(6) 0.0038(7)
N2 0.0194(9) 0.0554(12) 0.0509(12) 0.0379(10) 0.0112(8) 0.0111(8)
C1 0.0154(8) 0.0163(8) 0.0140(8) 0.0037(6) 0.0024(6) 0.0021(6)
C2 0.0210(9) 0.0176(8) 0.0141(8) 0.0032(6) 0.0023(7) 0.0050(7)
C3 0.0214(9) 0.0256(9) 0.0156(8) 0.0066(7) 0.0024(7) 0.0073(7)
C4 0.0609(16) 0.0336(12) 0.0231(11) 0.0135(9) -0.0085(10) -0.0064(11)
C5 0.0760(19) 0.0423(14) 0.0323(13) 0.0224(11) -0.0085(13) -0.0081(13)
C6 0.0559(15) 0.0522(15) 0.0211(11) 0.0201(10) 0.0016(10) 0.0146(12)
C7 0.0479(13) 0.0414(13) 0.0161(9) 0.0033(9) -0.0022(9) 0.0184(11)
C8 0.0356(11) 0.0268(10) 0.0197(9) 0.0040(8) -0.0012(8) 0.0102(9)
C9 0.0139(8) 0.0195(9) 0.0170(8) 0.0012(7) -0.0011(6) 0.0011(7)
C10 0.0231(10) 0.0207(9) 0.0400(12) 0.0045(8) 0.0033(8) 0.0057(8)
C11 0.0197(10) 0.0283(11) 0.0475(13) -0.0031(9) 0.0031(9) 0.0084(8)
C12 0.0166(9) 0.0453(13) 0.0282(11) -0.0044(9) 0.0043(8) 0.0052(9)
C13 0.0190(9) 0.0402(12) 0.0244(10) 0.0089(9) 0.0042(8) 0.0007(8)
C14 0.0182(9) 0.0258(9) 0.0203(9) 0.0056(7) 0.0006(7) 0.0043(7)
C15 0.0261(9) 0.0190(9) 0.0133(8) 0.0038(7) 0.0069(7) 0.0067(7)
C16 0.0253(9) 0.0242(9) 0.0202(9) 0.0087(7) 0.0094(7) 0.0090(8)
C17 0.0375(11) 0.0331(11) 0.0300(10) 0.0142(9) 0.0171(9) 0.0199(9)
C18 0.0589(15) 0.0252(10) 0.0257(10) 0.0076(8) 0.0201(10) 0.0213(10)
C19 0.0574(15) 0.0194(10) 0.0214(10) -0.0011(8) 0.0051(10) 0.0066(10)
C20 0.0347(11) 0.0229(10) 0.0191(9) 0.0029(8) -0.0003(8) 0.0043(8)
C21 0.0154(8) 0.0173(8) 0.0153(8) 0.0069(6) 0.0033(6) 0.0040(6)
C22 0.0202(9) 0.0232(9) 0.0218(9) 0.0137(7) 0.0034(7) 0.0053(7)
C23 0.0145(8) 0.0202(8) 0.0140(8) 0.0068(7) 0.0049(6) 0.0054(7)
C24 0.0181(8) 0.0207(9) 0.0169(8) 0.0061(7) 0.0048(7) 0.0052(7)
C25 0.0253(9) 0.0260(10) 0.0248(9) 0.0135(8) 0.0070(8) 0.0110(8)
C26 0.0189(9) 0.0371(11) 0.0193(9) 0.0131(8) 0.0025(7) 0.0082(8)
C27 0.0191(9) 0.0291(10) 0.0172(9) 0.0055(7) 0.0009(7) 0.0015(7)
C28 0.0197(9) 0.0218(9) 0.0179(8) 0.0072(7) 0.0036(7) 0.0037(7)
C29 0.0143(8) 0.0162(8) 0.0157(8) 0.0049(6) 0.0004(6) 0.0031(6)
C30 0.0198(8) 0.0190(8) 0.0179(8) 0.0072(7) 0.0037(7) 0.0056(7)
C31 0.0311(10) 0.0181(9) 0.0178(9) 0.0036(7) 0.0019(7) 0.0095(8)
C32 0.0292(10) 0.0148(8) 0.0263(10) 0.0032(7) -0.0032(8) 0.0015(7)
C33 0.0231(9) 0.0209(9) 0.0336(11) 0.0086(8) 0.0052(8) -0.0011(8)
C34 0.0202(9) 0.0206(9) 0.0227(9) 0.0053(7) 0.0066(7) 0.0021(7)
C35 0.0158(8) 0.0136(8) 0.0203(9) 0.0048(7) 0.0056(7) 0.0032(6)
C36 0.0193(9) 0.0275(10) 0.0267(10) 0.0132(8) 0.0061(7) 0.0070(7)
C37 0.0194(9) 0.0270(10) 0.0435(12) 0.0172(9) 0.0099(8) 0.0087(8)
C38 0.0275(10) 0.0224(10) 0.0444(12) 0.0081(9) 0.0203(9) 0.0104(8)
C39 0.0360(11) 0.0373(12) 0.0261(10) 0.0029(9) 0.0142(9) 0.0128(10)
C40 0.0250(9) 0.0277(10) 0.0206(9) 0.0036(8) 0.0057(7) 0.0094(8)
C41 0.0165(8) 0.0146(8) 0.0153(8) 0.0035(6) 0.0036(6) 0.0041(6)
C42 0.0220(9) 0.0182(8) 0.0156(8) 0.0051(7) 0.0045(7) 0.0051(7)
C43 0.0250(9) 0.0185(9) 0.0200(9) 0.0023(7) 0.0061(7) 0.0057(7)
C44 0.0359(11) 0.0179(9) 0.0259(10) 0.0070(8) 0.0121(8) 0.0109(8)
C45 0.0363(11) 0.0196(9) 0.0241(9) 0.0103(7) 0.0139(8) 0.0113(8)
C46 0.0272(9) 0.0197(9) 0.0181(8) 0.0080(7) 0.0073(7) 0.0095(7)
Cl1A_1 0.0263(7) 0.0323(9) 0.0448(9) 0.0113(5) 0.0143(5) 0.0042(5)
Cl2A_1 0.0224(6) 0.0389(9) 0.0377(14) 0.0039(4) 0.0056(7) 0.0031(4)
Cl1B_1 0.034(5) 0.063(8) 0.074(9) 0.001(5) 0.027(6) -0.002(4)
Cl2B_1 0.042(6) 0.030(3) 0.121(13) 0.006(7) 0.045(7) 0.002(3)
C1_1 0.0216(10) 0.0257(10) 0.0517(14) 0.0149(10) 0.0025(9) -0.0009(8)
Cl1_2 0.0706(5) 0.0758(5) 0.0778(5) 0.0404(4) 0.0494(4) 0.0458(4)
Cl2_2 0.0477(4) 0.0520(4) 0.0599(4) -0.0045(3) 0.0237(3) -0.0158(3)
C1_2 0.0434(13) 0.0338(12) 0.0495(15) 0.0075(11) 0.0188(11) 0.0029(10)
Cl1_3 0.1272(17) 0.0457(8) 0.0528(9) 0.0030(7) -0.0131(11) 0.0295(10)
Cl2_3 0.0962(15) 0.0575(10) 0.0629(11) 0.0028(9) -0.0085(12) 0.0087(9)
C1_3 0.153(12) 0.086(7) 0.105(9) 0.014(7) -0.064(9) 0.002(7)

loop_
_atom_type_symbol
_atom_type_description
_atom_type_scat_dispersion_real
_atom_type_scat_dispersion_imag
_atom_type_scat_source
C C 0.0181 0.0091 'International Tables Vol C Tables 4.2.6.8 and 6.1.1.4'
H H 0.0000 0.0000 'International Tables Vol C Tables 4.2.6.8 and 6.1.1.4'
N N 0.0311 0.0180 'International Tables Vol C Tables 4.2.6.8 and 6.1.1.4'
P P 0.2955 0.4335 'International Tables Vol C Tables 4.2.6.8 and 6.1.1.4'
Cl Cl 0.3639 0.7018 'International Tables Vol C Tables 4.2.6.8 and 6.1.1.4'

loop_
_geom_angle_atom_site_label_1
_geom_angle_atom_site_label_2
_geom_angle_atom_site_label_3
_geom_angle
C1 P1 C21 107.66(8)
C1 P1 C41 101.76(8)
C21 P1 C41 100.99(8)
C1 P2 C9 109.23(8)
C1 P2 C15 113.37(9)
C9 P2 C15 108.79(9)
C1 P2 C3 111.88(9)
C9 P2 C3 106.67(8)
C15 P2 C3 106.65(8)
C21 P3 C35 114.89(8)
C21 P3 C23 108.89(8)
C35 P3 C23 108.35(8)
C21 P3 C29 114.43(8)
C35 P3 C29 103.34(8)
C23 P3 C29 106.45(8)
C2 C1 P2 118.08(13)
C2 C1 P1 121.62(13)
P2 C1 P1 120.30(10)
N1 C2 C1 177.9(2)
C4 C3 C8 118.98(18)
C4 C3 P2 118.80(15)
C8 C3 P2 122.18(16)
C3 C4 C5 120.5(2)
C6 C5 C4 120.0(2)
C7 C6 C5 119.8(2)
C6 C7 C8 120.7(2)
C7 C8 C3 120.0(2)
C14 C9 C10 120.10(18)
C14 C9 P2 122.05(14)
C10 C9 P2 117.59(15)
C11 C10 C9 119.8(2)
C12 C11 C10 120.3(2)
C11 C12 C13 119.79(19)
C12 C13 C14 120.4(2)
C9 C14 C13 119.56(19)
C16 C15 C20 119.11(18)
C16 C15 P2 117.14(14)
C20 C15 P2 123.74(15)
C17 C16 C15 120.46(19)
C18 C17 C16 120.0(2)
C19 C18 C17 119.81(19)
C18 C19 C20 121.0(2)
C19 C20 C15 119.7(2)
C22 C21 P3 118.43(13)
C22 C21 P1 122.20(13)
P3 C21 P1 118.82(10)
N2 C22 C21 177.7(2)
C24 C23 C28 119.90(16)
C24 C23 P3 121.21(14)
C28 C23 P3 118.89(13)
C25 C24 C23 119.85(17)
C26 C25 C24 120.21(18)
C25 C26 C27 119.97(17)
C26 C27 C28 120.35(18)
C27 C28 C23 119.71(17)
C30 C29 C34 119.94(17)
C30 C29 P3 118.18(14)
C34 C29 P3 121.88(14)
C29 C30 C31 120.01(17)
C32 C31 C30 119.90(18)
C31 C32 C33 120.33(18)
C32 C33 C34 120.12(19)
C33 C34 C29 119.70(18)
C40 C35 C36 119.43(17)
C40 C35 P3 120.23(14)
C36 C35 P3 120.15(14)
C37 C36 C35 119.89(19)
C36 C37 C38 120.14(19)
C39 C38 C37 120.29(19)
C38 C39 C40 119.7(2)
C35 C40 C39 120.50(18)
C42 C41 C46 110.48(14)
C42 C41 P1 108.29(12)
C46 C41 P1 110.79(12)
C43 C42 C41 112.44(15)
C44 C43 C42 110.97(15)
C43 C44 C45 110.31(15)
C44 C45 C46 111.21(16)
C45 C46 C41 111.67(15)
Cl1B_1 C1_1 Cl2B_1 110.5(9)
Cl2A_1 C1_1 Cl1A_1 111.9(2)
Cl2_2 C1_2 Cl1_2 112.02(15)
Cl1_3 C1_3 Cl2_3 118.6(8)

loop_
_geom_bond_atom_site_label_1
_geom_bond_atom_site_label_2
_geom_bond_distance
P1 C1 1.8094(18)
P1 C21 1.8176(17)
P1 C41 1.8593(18)
P2 C1 1.7174(18)
P2 C9 1.8016(18)
P2 C15 1.8163(19)
P2 C3 1.8234(18)
P3 C21 1.7158(17)
P3 C35 1.8126(18)
P3 C23 1.8143(17)
P3 C29 1.8168(18)
N1 C2 1.163(3)
N2 C22 1.160(3)
C1 C2 1.404(3)
C3 C4 1.384(3)
C3 C8 1.394(3)
C4 C5 1.395(3)
C5 C6 1.380(4)
C6 C7 1.372(4)
C7 C8 1.390(3)
C9 C14 1.388(3)
C9 C10 1.395(3)
C10 C11 1.390(3)
C11 C12 1.385(4)
C12 C13 1.387(3)
C13 C14 1.394(3)
C15 C16 1.397(3)
C15 C20 1.401(3)
C16 C17 1.393(3)
C17 C18 1.386(3)
C18 C19 1.379(4)
C19 C20 1.392(3)
C21 C22 1.392(3)
C23 C24 1.396(3)
C23 C28 1.396(3)
C24 C25 1.393(3)
C25 C26 1.387(3)
C26 C27 1.389(3)
C27 C28 1.391(3)
C29 C30 1.388(3)
C29 C34 1.398(3)
C30 C31 1.395(3)
C31 C32 1.384(3)
C32 C33 1.388(3)
C33 C34 1.390(3)
C35 C40 1.388(3)
C35 C36 1.400(3)
C36 C37 1.387(3)
C37 C38 1.387(3)
C38 C39 1.384(3)
C39 C40 1.391(3)
C41 C42 1.536(2)
C41 C46 1.538(2)
C42 C43 1.531(3)
C43 C44 1.526(3)
C44 C45 1.529(3)
C45 C46 1.532(3)
Cl1A_1 C1_1 1.778(5)
Cl2A_1 C1_1 1.753(4)
Cl1B_1 C1_1 1.70(3)
Cl2B_1 C1_1 1.735(15)
Cl1_2 C1_2 1.764(3)
Cl2_2 C1_2 1.762(3)
Cl1_3 C1_3 1.679(11)
Cl2_3 C1_3 1.720(11)

loop_
_geom_torsion_atom_site_label_1
_geom_torsion_atom_site_label_2
_geom_torsion_atom_site_label_3
_geom_torsion_atom_site_label_4
_geom_torsion
C2 C1 C21 C22 14.29(16)
C1 P3 C21 C22 129.9(2)
